data_2311612
loop_
_publ_author_name
'Wyss, Sara'
'Werner, Irmgard A.'
'Schweizer, W. Bernd'
'Ametamey, Simon M.'
'Milicevic Sephton, Selena'

_publ_section_title
;
 Preparation and structural analysis of (+-)-threo-ritalinic acid.
;
_journal_issue 'Pt 11'
_journal_name_full 'Acta crystallographica. Section C, Crystal structure communications'
_journal_page_first 1225
_journal_page_last 1228
_journal_paper_doi 10.1107/S010827011302595X
_journal_volume 69
_journal_year 2013
_chemical_formula_moiety 'Cl, C14 H20 N O2'
_chemical_formula_sum 'C14 H20 Cl N O2'
_chemical_formula_weight 269.76
_space_group_crystal_system orthorhombic
_space_group_IT_number 33
_space_group_name_Hall 'P 2c -2n'
_space_group_name_H-M_alt 'P n a 21'
_atom_sites_solution_hydrogens geom
_atom_sites_solution_primary direct
_atom_sites_solution_secondary difmap
_audit_creation_date 2013-08-17
_audit_creation_method
;
  Olex2 1.2
  (compiled 2012.05.09 svn.r2324, GUI svn.r4230)
;
_cell_angle_alpha 90
_cell_angle_beta 90
_cell_angle_gamma 90
_cell_formula_units_Z 4
_cell_length_a 20.781(4)
_cell_length_b 9.1981(13)
_cell_length_c 7.3785(16)
_cell_measurement_reflns_used 714
_cell_measurement_temperature 100
_cell_measurement_theta_max 18.325
_cell_measurement_theta_min 3.385
_cell_volume 1410.4(5)
_computing_cell_refinement 'SAINT v7.68A (Bruker, 2009)'
_computing_data_collection 'Bruker APEX2'
_computing_data_reduction 'SAINT v7.68A (Bruker, 2009)'
_computing_molecular_graphics
;
O. V. Dolomanov, L. J. Bourhis, R. J. Gildea, J. A. K. Howard and H. Puschmann,
OLEX2: a complete structure solution, refinement and analysis program.
J. Appl. Cryst. (2009). 42, 339-341.
;
_computing_publication_material
;
O. V. Dolomanov, L. J. Bourhis, R. J. Gildea, J. A. K. Howard and H. Puschmann,
OLEX2: a complete structure solution, refinement and analysis program.
J. Appl. Cryst. (2009). 42, 339-341.
;
_computing_structure_refinement
;
SHELXL, G.M. Sheldrick, Acta Cryst.
(2008). A64, 112-122
;
_diffrn_ambient_temperature 99.99
_diffrn_measured_fraction_theta_full 0.998
_diffrn_measured_fraction_theta_max 0.993
_diffrn_measurement_device_type 'Bruker Nonius APEX-II CCD'
_diffrn_measurement_method '\f and \w scans'
_diffrn_radiation_monochromator graphite
_diffrn_radiation_type MoK\a
_diffrn_radiation_wavelength 0.71073
_diffrn_reflns_av_R_equivalents 0.1649
_diffrn_reflns_av_unetI/netI 0.1684
_diffrn_reflns_Laue_measured_fraction_full 0.998
_diffrn_reflns_Laue_measured_fraction_max 0.993
_diffrn_reflns_limit_h_max 26
_diffrn_reflns_limit_h_min -26
_diffrn_reflns_limit_k_max 11
_diffrn_reflns_limit_k_min -11
_diffrn_reflns_limit_l_max 9
_diffrn_reflns_limit_l_min -9
_diffrn_reflns_number 16807
_diffrn_reflns_point_group_measured_fraction_full 0.981
_diffrn_reflns_point_group_measured_fraction_max 0.969
_diffrn_reflns_theta_full 25.242
_diffrn_reflns_theta_max 26.572
_diffrn_reflns_theta_min 1.960
_diffrn_source 'fine-focus sealed tube'
_exptl_absorpt_coefficient_mu 0.265
_exptl_absorpt_correction_T_max 0.7454
_exptl_absorpt_correction_T_min 0.6331
_exptl_absorpt_correction_type multi-scan
_exptl_absorpt_process_details SADABS
_exptl_crystal_colour colourless
_exptl_crystal_colour_primary colourless
_exptl_crystal_density_diffrn 1.270
_exptl_crystal_description plate
_exptl_crystal_F_000 576
_exptl_crystal_recrystallization_method CH3OH
_exptl_crystal_size_max 0.12
_exptl_crystal_size_mid 0.09
_exptl_crystal_size_min 0.01
_refine_diff_density_max 0.486
_refine_diff_density_min -0.495
_refine_diff_density_rms 0.114
_refine_ls_abs_structure_details
;
 Flack x determined using 368 quotients [(I+)-(I-)]/[(I+)+(I-)]
 (Parsons and Flack (2004), Acta Cryst. A60, s61).
;
_refine_ls_abs_structure_Flack -0.2(3)
_refine_ls_extinction_method none
_refine_ls_goodness_of_fit_ref 1.020
_refine_ls_hydrogen_treatment constr
_refine_ls_matrix_type full
_refine_ls_number_parameters 124
_refine_ls_number_reflns 2850
_refine_ls_number_restraints 17
_refine_ls_restrained_S_all 1.019
_refine_ls_R_factor_all 0.2314
_refine_ls_R_factor_gt 0.0903
_refine_ls_shift/su_max 0.001
_refine_ls_shift/su_mean 0.000
_refine_ls_structure_factor_coef Fsqd
_refine_ls_weighting_details 'w=1/[\s^2^(Fo^2^)+(0.1500P)^2^] where P=(Fo^2^+2Fc^2^)/3'
_refine_ls_weighting_scheme calc
_refine_ls_wR_factor_gt 0.2205
_refine_ls_wR_factor_ref 0.3017
_reflns_Friedel_coverage 0.806
_reflns_Friedel_fraction_full 0.961
_reflns_Friedel_fraction_max 0.942
_reflns_number_gt 1229
_reflns_number_total 2850
_reflns_threshold_expression 'I > 2\s(I)'
_cod_data_source_file fm3004sup5.cif
_cod_data_source_block x231012_0ma
_cod_database_code 2311612
_shelx_space_group_comment
;
The symmetry employed for this shelxl refinement is uniquely defined
by the following loop, which should always be used as a source of
symmetry information in preference to the above space-group names.
They are only intended as comments.
;
_shelxl_version_number 2013-4

loop_
_space_group_symop_operation_xyz
'x, y, z'
'-x, -y, z+1/2'
'-x+1/2, y+1/2, z+1/2'
'x+1/2, -y+1/2, z'

loop_
_atom_site_label
_atom_site_type_symbol
_atom_site_fract_x
_atom_site_fract_y
_atom_site_fract_z
_atom_site_U_iso_or_equiv
_atom_site_adp_type
_atom_site_occupancy
_atom_site_site_symmetry_order
_atom_site_calc_flag
_atom_site_refinement_flags_posn
_atom_site_refinement_flags_adp
_atom_site_refinement_flags_occupancy
_atom_site_disorder_assembly
_atom_site_disorder_group
Cl1 Cl 0.50653(12) 0.1932(2) 0.4778(12) 0.0424(8) Uani 1 1 d . . . . .
O1 O 0.3765(9) 0.979(2) 0.302(2) 0.041(3) Uiso 0.513(12) 1 d D . P A 1
O1A O 0.3934(9) 0.992(2) 0.652(2) 0.041(3) Uiso 0.487(12) 1 d D . P A 2
O2 O 0.3551(10) 1.0369(19) 0.588(3) 0.035(2) Uiso 0.513(12) 1 d D . P A 1
O2A O 0.3532(10) 1.0386(19) 0.370(3) 0.035(2) Uiso 0.487(12) 1 d D . P A 2
N3 N 0.5201(10) 0.866(3) 0.538(4) 0.021(2) Uiso 0.513(12) 1 d . . P A 1
H3A H 0.5086 0.9695 0.4959 0.025 Uiso 0.513(12) 1 calc R U P A 1
H3B H 0.5206 0.8666 0.6771 0.025 Uiso 0.513(12) 1 calc R U P A 1
N3A N 0.5116(10) 0.861(3) 0.413(4) 0.021(2) Uiso 0.487(12) 1 d . . P A 2
H3AA H 0.4977 0.9647 0.4494 0.025 Uiso 0.487(12) 1 calc R U P A 2
H3AB H 0.5115 0.8563 0.2738 0.025 Uiso 0.487(12) 1 calc R U P A 2
C1 C 0.4028(13) 0.808(2) 0.536(4) 0.026(3) Uiso 0.513(12) 1 d D . P A 1
H1 H 0.4018 0.8127 0.6839 0.031 Uiso 0.513(12) 1 calc R U P A 1
C1A C 0.4006(15) 0.806(2) 0.415(5) 0.026(3) Uiso 0.487(12) 1 d D . P A 2
H1A H 0.3957 0.8012 0.2683 0.031 Uiso 0.487(12) 1 calc R U P A 2
C2 C 0.4661(4) 0.7653(8) 0.477(4) 0.032(2) Uani 1 1 d . . . . .
H2A H 0.4632 0.7949 0.3342 0.038 Uiso 0.513(12) 1 calc R U P A 1
H2B H 0.4652 0.7847 0.6227 0.038 Uiso 0.487(12) 1 calc R U P A 2
C4 C 0.5815(5) 0.8369(8) 0.480(4) 0.038(3) Uani 1 1 d . . . . .
H4AA H 0.6146 0.8925 0.5709 0.045 Uiso 0.513(12) 1 calc R U P A 1
H4AB H 0.5874 0.8855 0.3462 0.045 Uiso 0.513(12) 1 calc R U P A 1
H4BC H 0.6140 0.9034 0.3989 0.045 Uiso 0.487(12) 1 calc R U P A 2
H4BD H 0.5853 0.8728 0.6202 0.045 Uiso 0.487(12) 1 calc R U P A 2
C5 C 0.6019(5) 0.6826(9) 0.468(5) 0.051(3) Uani 1 1 d . . . . .
H5A H 0.6256 0.6667 0.3374 0.061 Uiso 1 1 calc R U . . .
H5B H 0.6377 0.6629 0.5729 0.061 Uiso 1 1 calc R U . . .
C6 C 0.5524(5) 0.5752(10) 0.485(6) 0.067(4) Uani 1 1 d . . . . .
H6A H 0.5638 0.4886 0.3895 0.080 Uiso 1 1 calc R U . . .
H6B H 0.5569 0.5288 0.6204 0.080 Uiso 1 1 calc R U . . .
C7 C 0.4862(5) 0.6101(9) 0.460(4) 0.045(4) Uani 1 1 d . . . . .
H7A H 0.4585 0.5471 0.5577 0.054 Uiso 1 1 calc R U . . .
H7B H 0.4722 0.5727 0.3254 0.054 Uiso 1 1 calc R U . . .
C8 C 0.3518(7) 0.7024(17) 0.470(2) 0.022(5) Uiso 0.513(12) 1 d G . P A 1
C9 C 0.3418(7) 0.6692(17) 0.2883(19) 0.032(6) Uiso 0.513(12) 1 d DG . P A 1
H9 H 0.3710 0.7202 0.1852 0.039 Uiso 0.513(12) 1 calc R U P A 1
C10 C 0.2943(8) 0.5703(17) 0.2393(19) 0.040(6) Uiso 0.513(12) 1 d G . P A 1
H10 H 0.2866 0.5445 0.0982 0.049 Uiso 0.513(12) 1 calc R U P A 1
C11 C 0.2567(6) 0.5047(15) 0.372(3) 0.035(7) Uiso 0.513(12) 1 d G . P A 1
H11 H 0.2198 0.4279 0.3339 0.042 Uiso 0.513(12) 1 calc R U P A 1
C12 C 0.2667(7) 0.5379(17) 0.554(2) 0.034(7) Uiso 0.513(12) 1 d G . P A 1
H12 H 0.2375 0.4869 0.6567 0.041 Uiso 0.513(12) 1 calc R U P A 1
C13 C 0.3142(8) 0.6368(19) 0.6026(17) 0.043(9) Uiso 0.513(12) 1 d DG . P A 1
H13 H 0.3219 0.6626 0.7437 0.052 Uiso 0.513(12) 1 calc R U P A 1
C8A C 0.3472(9) 0.694(2) 0.525(3) 0.048(10) Uiso 0.487(12) 1 d G . P A 2
C9A C 0.3225(10) 0.653(2) 0.357(2) 0.029(7) Uiso 0.487(12) 1 d G . P A 2
H9A H 0.3411 0.7021 0.2348 0.035 Uiso 0.487(12) 1 calc R U P A 2
C10A C 0.2737(9) 0.550(2) 0.347(2) 0.051(8) Uiso 0.487(12) 1 d G . P A 2
H10A H 0.2545 0.5186 0.2169 0.061 Uiso 0.487(12) 1 calc R U P A 2
C11A C 0.2498(7) 0.4872(15) 0.505(3) 0.034(6) Uiso 0.487(12) 1 d G . P A 2
H11A H 0.2120 0.4070 0.4968 0.041 Uiso 0.487(12) 1 calc R U P A 2
C12A C 0.2746(8) 0.5276(18) 0.672(2) 0.035(6) Uiso 0.487(12) 1 d G . P A 2
H12A H 0.2560 0.4787 0.7946 0.042 Uiso 0.487(12) 1 calc R U P A 2
C13A C 0.3233(9) 0.631(2) 0.682(2) 0.049(7) Uiso 0.487(12) 1 d G . P A 2
H13A H 0.3426 0.6622 0.8125 0.059 Uiso 0.487(12) 1 calc R U P A 2
C14 C 0.3743(11) 0.948(2) 0.459(3) 0.026(3) Uiso 0.513(12) 1 d D . P A 1
C14A C 0.3868(12) 0.959(2) 0.492(3) 0.026(3) Uiso 0.487(12) 1 d D . P A 2
C15 C 0.3285(12) 1.175(2) 0.531(4) 0.026(4) Uiso 0.513(12) 1 d D . P A 1
H15A H 0.3080 1.2310 0.6480 0.040 Uiso 0.513(12) 1 calc R U P A 1
H15B H 0.2911 1.1566 0.4304 0.040 Uiso 0.513(12) 1 calc R U P A 1
H15C H 0.3665 1.2418 0.4724 0.040 Uiso 0.513(12) 1 calc R U P A 1
C15A C 0.3426(13) 1.188(2) 0.435(4) 0.026(4) Uiso 0.487(12) 1 d D . P A 2
H15D H 0.3047 1.1877 0.5376 0.040 Uiso 0.487(12) 1 calc R U P A 2
H15E H 0.3283 1.2569 0.3223 0.040 Uiso 0.487(12) 1 calc R U P A 2
H15F H 0.3870 1.2295 0.4947 0.040 Uiso 0.487(12) 1 calc R U P A 2

loop_
_atom_site_aniso_label
_atom_site_aniso_U_11
_atom_site_aniso_U_22
_atom_site_aniso_U_33
_atom_site_aniso_U_23
_atom_site_aniso_U_13
_atom_site_aniso_U_12
Cl1 0.0756(19) 0.0124(9) 0.0391(14) 0.001(3) -0.003(3) -0.0012(11)
C2 0.049(6) 0.010(4) 0.036(6) -0.003(11) -0.008(12) -0.002(4)
C4 0.055(6) 0.015(4) 0.043(7) 0.000(11) -0.020(11) 0.003(4)
C5 0.048(6) 0.016(5) 0.089(10) -0.007(12) 0.011(15) 0.000(4)
C6 0.049(7) 0.012(4) 0.139(13) 0.004(15) -0.007(18) 0.003(4)
C7 0.051(7) 0.010(4) 0.074(12) -0.005(10) -0.014(11) -0.002(4)

loop_
_atom_type_symbol
_atom_type_description
_atom_type_scat_dispersion_real
_atom_type_scat_dispersion_imag
_atom_type_scat_source
C C 0.0033 0.0016 'International Tables Vol C Tables 4.2.6.8 and 6.1.1.4'
H H 0.0000 0.0000 'International Tables Vol C Tables 4.2.6.8 and 6.1.1.4'
Cl Cl 0.1484 0.1585 'International Tables Vol C Tables 4.2.6.8 and 6.1.1.4'
N N 0.0061 0.0033 'International Tables Vol C Tables 4.2.6.8 and 6.1.1.4'
O O 0.0106 0.0060 'International Tables Vol C Tables 4.2.6.8 and 6.1.1.4'

loop_
_geom_angle_atom_site_label_1
_geom_angle_atom_site_label_2
_geom_angle_atom_site_label_3
_geom_angle
C14 O2 C15 117(2)
C14A O2A C15A 111.5(19)
H3A N3 H3B 107.1
C2 N3 H3A 107.7
C2 N3 H3B 107.7
C4 N3 H3A 107.7
C4 N3 H3B 107.7
C4 N3 C2 118(2)
H3AA N3A H3AB 107.4
C2 N3A H3AA 108.2
C2 N3A H3AB 108.2
C2 N3A C4 116(2)
C4 N3A H3AA 108.2
C4 N3A H3AB 108.2
C2 C1 H1 109.4
C2 C1 C8 111(2)
C2 C1 C14 118(2)
C8 C1 H1 109.4
C8 C1 C14 98.5(19)
C14 C1 H1 109.4
C2 C1A H1A 112.5
C2 C1A C8A 107(2)
C2 C1A C14A 107(2)
C8A C1A H1A 112.5
C14A C1A H1A 112.5
C14A C1A C8A 105(2)
N3 C2 H2A 100.0
N3A C2 C1A 111(2)
N3A C2 H2B 104.2
N3A C2 C7 113.1(15)
C1 C2 N3 114.7(18)
C1 C2 H2A 100.0
C1 C2 C7 122.8(13)
C1A C2 H2B 104.2
C1A C2 C7 118.1(13)
C7 C2 N3 113.6(12)
C7 C2 H2A 100.0
C7 C2 H2B 104.2
N3 C4 H4AA 107.8
N3 C4 H4AB 107.8
N3 C4 C5 118.1(13)
N3A C4 H4BC 109.0
N3A C4 H4BD 109.0
H4AA C4 H4AB 107.1
H4BC C4 H4BD 107.8
C5 C4 N3A 112.8(13)
C5 C4 H4AA 107.8
C5 C4 H4AB 107.8
C5 C4 H4BC 109.0
C5 C4 H4BD 109.0
C4 C5 H5A 108.1
C4 C5 H5B 108.1
H5A C5 H5B 107.3
C6 C5 C4 116.6(9)
C6 C5 H5A 108.1
C6 C5 H5B 108.1
C5 C6 H6A 106.9
C5 C6 H6B 106.9
H6A C6 H6B 106.7
C7 C6 C5 121.8(11)
C7 C6 H6A 106.9
C7 C6 H6B 106.9
C2 C7 H7A 107.7
C2 C7 H7B 107.7
C6 C7 C2 118.3(9)
C6 C7 H7A 107.7
C6 C7 H7B 107.7
H7A C7 H7B 107.1
C9 C8 C1 123.7(15)
C9 C8 C13 120.0
C13 C8 C1 116.3(15)
C8 C9 H9 120.0
C10 C9 C8 120.0
C10 C9 H9 120.0
C9 C10 H10 120.0
C11 C10 C9 120.0
C11 C10 H10 120.0
C10 C11 H11 120.0
C10 C11 C12 120.0
C12 C11 H11 120.0
C11 C12 H12 120.0
C13 C12 C11 120.0
C13 C12 H12 120.0
C8 C13 H13 120.0
C12 C13 C8 120.0
C12 C13 H13 120.0
C9A C8A C1A 88.9(16)
C9A C8A C13A 120.0
C13A C8A C1A 151.0(16)
C8A C9A H9A 120.0
C10A C9A C8A 120.0
C10A C9A H9A 120.0
C9A C10A H10A 120.0
C11A C10A C9A 120.0
C11A C10A H10A 120.0
C10A C11A H11A 120.0
C10A C11A C12A 120.0
C12A C11A H11A 120.0
C11A C12A H12A 120.0
C11A C12A C13A 120.0
C13A C12A H12A 120.0
C8A C13A H13A 120.0
C12A C13A C8A 120.0
C12A C13A H13A 120.0
O1 C14 O2 125(2)
O1 C14 C1 123(2)
O2 C14 C1 112(2)
O1A C14A O2A 123.7(19)
O1A C14A C1A 124(2)
O2A C14A C1A 110(2)
O2 C15 H15A 109.5
O2 C15 H15B 109.5
O2 C15 H15C 109.5
H15A C15 H15B 109.5
H15A C15 H15C 109.5
H15B C15 H15C 109.5
O2A C15A H15D 109.5
O2A C15A H15E 109.5
O2A C15A H15F 109.5
H15D C15A H15E 109.5
H15D C15A H15F 109.5
H15E C15A H15F 109.5

loop_
_geom_bond_atom_site_label_1
_geom_bond_atom_site_label_2
_geom_bond_distance
O1 C14 1.20(2)
O1A C14A 1.23(2)
O2 C14 1.32(2)
O2 C15 1.449(19)
O2A C14A 1.36(2)
O2A C15A 1.47(2)
N3 H3A 1.0300
N3 H3B 1.0300
N3 C2 1.52(3)
N3 C4 1.37(2)
N3A H3AA 1.0300
N3A H3AB 1.0300
N3A C2 1.38(3)
N3A C4 1.55(3)
C1 H1 1.0900
C1 C2 1.44(3)
C1 C8 1.52(3)
C1 C14 1.53(2)
C1A H1A 1.0900
C1A C2 1.48(3)
C1A C8A 1.72(3)
C1A C14A 1.54(2)
C2 H2A 1.0900
C2 H2B 1.0900
C2 C7 1.492(12)
C4 H4AA 1.0900
C4 H4AB 1.0900
C4 H4BC 1.0900
C4 H4BD 1.0900
C4 C5 1.484(11)
C5 H5A 1.0900
C5 H5B 1.0900
C5 C6 1.432(15)
C6 H6A 1.0900
C6 H6B 1.0900
C6 C7 1.425(15)
C7 H7A 1.0900
C7 H7B 1.0900
C8 C9 1.3900
C8 C13 1.3900
C9 H9 1.0800
C9 C10 1.3900
C10 H10 1.0800
C10 C11 1.3900
C11 H11 1.0800
C11 C12 1.3900
C12 H12 1.0800
C12 C13 1.3900
C13 H13 1.0800
C8A C9A 1.3900
C8A C13A 1.3900
C9A H9A 1.0800
C9A C10A 1.3900
C10A H10A 1.0800
C10A C11A 1.3900
C11A H11A 1.0800
C11A C12A 1.3900
C12A H12A 1.0800
C12A C13A 1.3900
C13A H13A 1.0800
C15 H15A 1.0899
C15 H15B 1.0899
C15 H15C 1.0899
C15A H15D 1.0899
C15A H15E 1.0899
C15A H15F 1.0899

loop_
_geom_torsion_atom_site_label_1
_geom_torsion_atom_site_label_2
_geom_torsion_atom_site_label_3
_geom_torsion_atom_site_label_4
_geom_torsion
N3 C2 C7 C6 -5(4)
N3 C4 C5 C6 11(4)
N3A C2 C7 C6 35(4)
N3A C4 C5 C6 -29(4)
C1 C2 C7 C6 -151(3)
C1 C8 C9 C10 179.5(18)
C1 C8 C13 C12 -179.5(17)
C1A C2 C7 C6 168(3)
C1A C8A C9A C10A 177.8(16)
C1A C8A C13A C12A -175(3)
C2 N3 C4 N3A 53(3)
C2 N3 C4 C5 -38(4)
C2 N3A C4 N3 -60(3)
C2 N3A C4 C5 47(3)
C2 C1 C8 C9 -57(2)
C2 C1 C8 C13 122.3(19)
C2 C1 C14 O1 45(4)
C2 C1 C14 O2 -127(3)
C2 C1A C8A C9A -125.3(18)
C2 C1A C8A C13A 51(3)
C2 C1A C14A O1A -51(4)
C2 C1A C14A O2A 143(2)
C4 N3 C2 N3A -63(3)
C4 N3 C2 C1 -177(2)
C4 N3 C2 C1A -138(3)
C4 N3 C2 C7 35(3)
C4 N3A C2 N3 51(3)
C4 N3A C2 C1 138(3)
C4 N3A C2 C1A 176(2)
C4 N3A C2 C7 -48(3)
C4 C5 C6 C7 19(5)
C5 C6 C7 C2 -20(5)
C8 C1 C2 N3 179.9(19)
C8 C1 C2 N3A 138(2)
C8 C1 C2 C1A 59(3)
C8 C1 C2 C7 -35(3)
C8 C1 C14 O1 -75(3)
C8 C1 C14 O2 113(2)
C8 C9 C10 C11 0.0
C9 C8 C13 C12 0.0
C9 C10 C11 C12 0.0
C10 C11 C12 C13 0.0
C11 C12 C13 C8 0.0
C13 C8 C9 C10 0.0
C8A C1A C2 N3 -134(2)
C8A C1A C2 N3A -173(2)
C8A C1A C2 C1 -54(3)
C8A C1A C2 C7 54(3)
C8A C1A C14A O1A 62(3)
C8A C1A C14A O2A -104(2)
C8A C9A C10A C11A 0.0
C9A C8A C13A C12A 0.0
C9A C10A C11A C12A 0.0
C10A C11A C12A C13A 0.0
C11A C12A C13A C8A 0.0
C13A C8A C9A C10A 0.0
C14 C1 C2 N3 67(3)
C14 C1 C2 N3A 25(4)
C14 C1 C2 C1A -54(2)
C14 C1 C2 C7 -148(2)
C14 C1 C8 C9 68(2)
C14 C1 C8 C13 -112.9(16)
C14A C1A C2 N3 -22(4)
C14A C1A C2 N3A -61(3)
C14A C1A C2 C1 58(2)
C14A C1A C2 C7 166(2)
C14A C1A C8A C9A 121(2)
C14A C1A C8A C13A -62(4)
C15 O2 C14 O1 7(4)
C15 O2 C14 C1 179(2)
C15A O2A C14A O1A 17(4)
C15A O2A C14A C1A -177(2)
